data_4318602
loop_
_publ_author_name
'David T. Puerta'
'Seth M. Cohen'

_publ_section_title
;
 Elucidating Drug-Metalloprotein Interactions with Tris(pyrazolyl)borate
 Model Complexes
;
_journal_name_full 'Inorganic Chemistry'
_journal_page_first 5075
_journal_page_last 5082
_journal_paper_doi 10.1021/ic0204272
_journal_volume 41
_journal_year 2002
_chemical_formula_sum 'C34 H36 B N6 O S Zn'
_chemical_formula_weight 652.92
_chemical_name_common '[ZnTpMePh(Thiobutenone)]'
_chemical_name_systematic
;
  ?
;
_space_group_IT_number 14
_symmetry_cell_setting monoclinic
_symmetry_space_group_name_Hall '-P 2ybc'
_symmetry_space_group_name_H-M 'P 1 21/c 1'
_atom_sites_solution_hydrogens geom
_atom_sites_solution_primary direct
_atom_sites_solution_secondary difmap
_audit_creation_method SHELXL-97
_cell_angle_alpha 90.00
_cell_angle_beta 98.7930(10)
_cell_angle_gamma 90.00
_cell_formula_units_Z 4
_cell_length_a 10.1477(5)
_cell_length_b 10.9420(5)
_cell_length_c 28.8070(13)
_cell_measurement_reflns_used 8095
_cell_measurement_temperature 100(2)
_cell_measurement_theta_max 27.52
_cell_measurement_theta_min 2.66
_cell_volume 3161.0(3)
_computing_cell_refinement 'Bruker SMART'
_computing_data_collection 'Bruker SMART'
_computing_data_reduction 'Bruker SAINT'
_computing_molecular_graphics 'Bruker SHELXTL'
_computing_publication_material 'Bruker SHELXTL'
_computing_structure_refinement 'SHELXL-97 (Sheldrick, 1997)'
_computing_structure_solution 'SHELXS-97 (Sheldrick, 1990)'
_diffrn_ambient_temperature 100(2)
_diffrn_measured_fraction_theta_full 0.979
_diffrn_measured_fraction_theta_max 0.979
_diffrn_measurement_device_type 'CCD area detector'
_diffrn_measurement_method 'phi and omega scans'
_diffrn_radiation_monochromator graphite
_diffrn_radiation_source 'fine-focus sealed tube'
_diffrn_radiation_type MoK\a
_diffrn_radiation_wavelength 0.71073
_diffrn_reflns_av_R_equivalents 0.0253
_diffrn_reflns_av_sigmaI/netI 0.0273
_diffrn_reflns_limit_h_max 13
_diffrn_reflns_limit_h_min -13
_diffrn_reflns_limit_k_max 14
_diffrn_reflns_limit_k_min -13
_diffrn_reflns_limit_l_max 36
_diffrn_reflns_limit_l_min -37
_diffrn_reflns_number 26142
_diffrn_reflns_theta_full 27.51
_diffrn_reflns_theta_max 27.51
_diffrn_reflns_theta_min 1.43
_exptl_absorpt_coefficient_mu 0.881
_exptl_absorpt_correction_type none
_exptl_crystal_colour colorless
_exptl_crystal_density_diffrn 1.370
_exptl_crystal_density_meas 0
_exptl_crystal_density_method 'not measured'
_exptl_crystal_description cube
_exptl_crystal_F_000 1360
_exptl_crystal_size_max 0.30
_exptl_crystal_size_mid 0.20
_exptl_crystal_size_min 0.10
_refine_diff_density_max 0.726
_refine_diff_density_min -0.754
_refine_diff_density_rms 0.076
_refine_ls_extinction_method none
_refine_ls_goodness_of_fit_ref 1.068
_refine_ls_hydrogen_treatment mixed
_refine_ls_matrix_type full
_refine_ls_number_parameters 422
_refine_ls_number_reflns 7116
_refine_ls_number_restraints 0
_refine_ls_restrained_S_all 1.068
_refine_ls_R_factor_all 0.0458
_refine_ls_R_factor_gt 0.0405
_refine_ls_shift/su_max 0.038
_refine_ls_shift/su_mean 0.004
_refine_ls_structure_factor_coef Fsqd
_refine_ls_weighting_details 'calc w=1/[\s^2^(Fo^2^)+(0.0541P)^2^+3.2372P] where P=(Fo^2^+2Fc^2^)/3'
_refine_ls_weighting_scheme calc
_refine_ls_wR_factor_gt 0.1063
_refine_ls_wR_factor_ref 0.1093
_reflns_number_gt 6346
_reflns_number_total 7116
_reflns_threshold_expression >2sigma(I)
_cod_data_source_file ic0204272_3.cif
_cod_data_source_block sad
_cod_depositor_comments
;
The following automatic conversions were performed:

'_symmetry_cell_setting' value 'Monoclinic' changed to 'monoclinic'
according to the built-in table from CIF Core dictionary named
'cif_core.dic' version 2.4.1 from 2010-06-29.

Automatic conversion script
Id: cif_fix_values 1646 2011-03-28 12:23:43Z adriana 
;
_cod_database_code 4318602

loop_
_symmetry_equiv_pos_as_xyz
'x, y, z'
'-x, y+1/2, -z+1/2'
'-x, -y, -z'
'x, -y-1/2, z-1/2'

loop_
_atom_site_label
_atom_site_type_symbol
_atom_site_fract_x
_atom_site_fract_y
_atom_site_fract_z
_atom_site_U_iso_or_equiv
_atom_site_adp_type
_atom_site_occupancy
_atom_site_symmetry_multiplicity
_atom_site_calc_flag
_atom_site_refinement_flags
_atom_site_disorder_assembly
_atom_site_disorder_group
H37 H 0.567(2) 0.195(2) 0.8316(8) 0.014(5) Uiso 1 1 d . . .
C1B C 0.0508(10) 0.7592(6) 0.8968(3) 0.058(2) Uani 0.45 1 d P . .
C2B C 0.0837(7) 0.6551(6) 0.8656(3) 0.0280(13) Uani 0.45 1 d P . .
C3A C -0.0166(5) 0.7327(4) 0.87385(18) 0.0282(9) Uani 0.55 1 d P . .
C4A C 0.1259(5) 0.6814(5) 0.88370(18) 0.0223(10) Uani 0.55 1 d P . .
Zn1 Zn 0.28832(2) 0.43336(2) 0.871283(8) 0.01811(8) Uani 1 1 d . . .
S1 S 0.11588(5) 0.51855(5) 0.90129(2) 0.02524(13) Uani 1 1 d . . .
O1 O 0.29651(15) 0.62852(14) 0.83941(6) 0.0247(3) Uani 1 1 d . . .
N1 N 0.49073(18) 0.44645(16) 0.89079(6) 0.0207(4) Uani 1 1 d . . .
N2 N 0.40584(17) 0.18304(16) 0.87136(6) 0.0200(4) Uani 1 1 d . . .
N3 N 0.40363(16) 0.30253(16) 0.79753(6) 0.0186(3) Uani 1 1 d . . .
N4 N 0.30030(16) 0.38053(16) 0.80195(6) 0.0179(3) Uani 1 1 d . . .
N5 N 0.30598(17) 0.24001(17) 0.89064(6) 0.0210(4) Uani 1 1 d . . .
N6 N 0.56270(17) 0.36189(16) 0.87008(6) 0.0204(4) Uani 1 1 d . . .
C5 C 0.4028(2) 0.0611(2) 0.87888(8) 0.0246(5) Uani 1 1 d . . .
C6 C 0.1199(2) 0.48164(19) 0.74781(7) 0.0202(4) Uani 1 1 d . . .
C7 C 0.1029(2) 0.5555(2) 0.70767(8) 0.0243(4) Uani 1 1 d . . .
H7 H 0.1715 0.5600 0.6887 0.029 Uiso 1 1 calc R . .
C8 C 0.5780(2) 0.5293(2) 0.91138(8) 0.0224(4) Uani 1 1 d . . .
C9 C 0.0183(2) 0.4765(2) 0.77520(8) 0.0233(4) Uani 1 1 d . . .
H9 H 0.0284 0.4268 0.8026 0.028 Uiso 1 1 calc R . .
C10 C 0.2402(2) 0.40574(19) 0.75815(7) 0.0197(4) Uani 1 1 d . . .
C11 C 0.4066(2) 0.2786(2) 0.75156(8) 0.0239(4) Uani 1 1 d . . .
C12 C -0.0981(2) 0.5440(2) 0.76264(8) 0.0260(5) Uani 1 1 d . . .
H12 H -0.1668 0.5406 0.7816 0.031 Uiso 1 1 calc R . .
C13 C 0.6938(2) 0.3928(2) 0.87726(8) 0.0230(4) Uani 1 1 d . . .
C14 C 0.3049(2) 0.3434(2) 0.72578(8) 0.0244(4) Uani 1 1 d . . .
H14 H 0.2828 0.3455 0.6925 0.029 Uiso 1 1 calc R . .
C15 C 0.3007(2) 0.0386(2) 0.90419(8) 0.0284(5) Uani 1 1 d . . .
H15 H 0.2746 -0.0385 0.9149 0.034 Uiso 1 1 calc R . .
C16 C -0.1142(2) 0.6159(2) 0.72266(9) 0.0269(5) Uani 1 1 d . . .
H16 H -0.1943 0.6608 0.7139 0.032 Uiso 1 1 calc R . .
C17 C 0.2432(2) 0.1520(2) 0.91093(8) 0.0254(5) Uani 1 1 d . . .
C18 C -0.0132(2) 0.6222(2) 0.69545(8) 0.0275(5) Uani 1 1 d . . .
H18 H -0.0236 0.6725 0.6683 0.033 Uiso 1 1 calc R . .
C19 C 0.7068(2) 0.4985(2) 0.90325(8) 0.0255(5) Uani 1 1 d . . .
H19 H 0.7869 0.5421 0.9136 0.031 Uiso 1 1 calc R . .
C20 C 0.7991(2) 0.3190(2) 0.85948(9) 0.0285(5) Uani 1 1 d . . .
H20A H 0.8019 0.2370 0.8733 0.043 Uiso 1 1 calc R . .
H20B H 0.8859 0.3588 0.8682 0.043 Uiso 1 1 calc R . .
H20C H 0.7788 0.3125 0.8252 0.043 Uiso 1 1 calc R . .
C21 C 0.4392(2) 0.6153(2) 0.96806(9) 0.0301(5) Uani 1 1 d . . .
H21 H 0.3884 0.5421 0.9659 0.036 Uiso 1 1 calc R . .
C22 C 0.2008(2) 0.6934(2) 0.84111(8) 0.0240(4) Uani 1 1 d . . .
C23 C 0.5397(2) 0.6302(2) 0.94036(8) 0.0254(5) Uani 1 1 d . . .
C24 C 0.1731(3) 0.8016(2) 0.80920(9) 0.0342(6) Uani 1 1 d . . .
C25 C 0.6113(3) 0.7389(2) 0.94360(9) 0.0330(5) Uani 1 1 d . . .
H25 H 0.6797 0.7506 0.9249 0.040 Uiso 1 1 calc R . .
C26 C 0.4132(3) 0.7072(3) 0.99869(9) 0.0384(6) Uani 1 1 d . . .
H26 H 0.3453 0.6961 1.0176 0.046 Uiso 1 1 calc R . .
C27 C 0.5012(3) 0.1896(3) 0.73519(9) 0.0351(6) Uani 1 1 d . . .
H27A H 0.5927 0.2108 0.7490 0.053 Uiso 1 1 calc R . .
H27B H 0.4926 0.1927 0.7009 0.053 Uiso 1 1 calc R . .
H27C H 0.4805 0.1070 0.7450 0.053 Uiso 1 1 calc R . .
B1 B 0.4939(2) 0.2541(2) 0.84179(9) 0.0194(4) Uani 1 1 d . . .
C28 C 0.4853(3) 0.8142(3) 1.00171(10) 0.0416(7) Uani 1 1 d . . .
H28 H 0.4675 0.8765 1.0228 0.050 Uiso 1 1 calc R . .
C29 C 0.4960(3) -0.0264(2) 0.86096(10) 0.0352(6) Uani 1 1 d . . .
H29A H 0.4871 -0.0196 0.8267 0.053 Uiso 1 1 calc R . .
H29B H 0.4743 -0.1099 0.8695 0.053 Uiso 1 1 calc R . .
H29C H 0.5879 -0.0072 0.8750 0.053 Uiso 1 1 calc R . .
C30 C 0.5833(3) 0.8309(2) 0.97406(10) 0.0427(7) Uani 1 1 d . . .
H30 H 0.6320 0.9053 0.9758 0.051 Uiso 1 1 calc R . .
C31 C 0.1308(3) 0.1763(3) 0.93682(10) 0.0418(7) Uani 1 1 d . . .
C32 C 0.1265(4) 0.2795(3) 0.96388(11) 0.0569(10) Uani 1 1 d . . .
H32 H 0.1955 0.3387 0.9656 0.068 Uiso 1 1 calc R . .
C33 C 0.0299(3) 0.0891(4) 0.93512(14) 0.0719(13) Uani 1 1 d . . .
H33 H 0.0313 0.0171 0.9168 0.086 Uiso 1 1 calc R . .
C34 C -0.0747(4) 0.1112(8) 0.9615(2) 0.123(3) Uani 1 1 d . . .
H34 H -0.1444 0.0529 0.9608 0.148 Uiso 1 1 calc R . .
C35 C 0.0203(5) 0.2969(5) 0.98886(15) 0.100(2) Uani 1 1 d . . .
H35 H 0.0172 0.3692 1.0069 0.120 Uiso 1 1 calc R . .
C36 C -0.0775(6) 0.2139(9) 0.9879(2) 0.147(4) Uani 1 1 d . . .
H36 H -0.1481 0.2269 1.0055 0.176 Uiso 1 1 calc R . .

loop_
_atom_site_aniso_label
_atom_site_aniso_U_11
_atom_site_aniso_U_22
_atom_site_aniso_U_33
_atom_site_aniso_U_23
_atom_site_aniso_U_13
_atom_site_aniso_U_12
C1B 0.081(6) 0.028(3) 0.078(6) -0.020(4) 0.053(5) -0.005(4)
C2B 0.029(4) 0.019(3) 0.037(4) -0.002(3) 0.012(3) 0.005(2)
C3A 0.024(2) 0.025(2) 0.037(2) 0.001(2) 0.0079(19) 0.0077(18)
C4A 0.023(2) 0.020(2) 0.025(2) -0.0028(19) 0.0061(19) 0.0027(18)
Zn1 0.01391(13) 0.01999(14) 0.02058(13) -0.00042(9) 0.00316(9) 0.00206(9)
S1 0.0209(3) 0.0270(3) 0.0301(3) 0.0046(2) 0.0111(2) 0.0057(2)
O1 0.0217(8) 0.0236(8) 0.0300(8) 0.0023(6) 0.0077(6) 0.0022(6)
N1 0.0176(8) 0.0194(9) 0.0248(9) -0.0031(7) 0.0021(7) 0.0034(7)
N2 0.0176(8) 0.0193(8) 0.0228(9) -0.0007(7) 0.0015(7) 0.0019(7)
N3 0.0142(8) 0.0195(8) 0.0231(9) -0.0011(7) 0.0058(7) 0.0006(6)
N4 0.0145(8) 0.0171(8) 0.0224(9) -0.0004(7) 0.0035(7) 0.0011(6)
N5 0.0154(8) 0.0248(9) 0.0225(9) 0.0034(7) 0.0020(7) 0.0029(7)
N6 0.0149(8) 0.0194(9) 0.0268(9) -0.0018(7) 0.0031(7) 0.0024(7)
C5 0.0276(11) 0.0198(10) 0.0247(11) 0.0008(8) -0.0019(9) 0.0003(8)
C6 0.0199(10) 0.0194(10) 0.0205(10) -0.0011(8) 0.0009(8) -0.0006(8)
C7 0.0250(11) 0.0239(11) 0.0232(10) 0.0028(9) 0.0013(8) -0.0031(9)
C8 0.0211(10) 0.0208(10) 0.0238(10) -0.0007(8) -0.0011(8) 0.0006(8)
C9 0.0229(11) 0.0241(11) 0.0228(10) 0.0017(9) 0.0030(8) 0.0023(8)
C10 0.0184(10) 0.0206(10) 0.0204(10) 0.0021(8) 0.0042(8) -0.0027(8)
C11 0.0220(10) 0.0278(11) 0.0237(10) -0.0004(9) 0.0090(8) 0.0000(9)
C12 0.0223(11) 0.0273(11) 0.0283(11) -0.0026(9) 0.0030(9) 0.0026(9)
C13 0.0152(10) 0.0243(10) 0.0291(11) 0.0025(9) 0.0021(8) -0.0006(8)
C14 0.0259(11) 0.0295(11) 0.0190(10) 0.0016(9) 0.0077(8) 0.0007(9)
C15 0.0298(12) 0.0256(11) 0.0276(11) 0.0073(9) -0.0021(9) -0.0048(9)
C16 0.0231(11) 0.0201(10) 0.0342(12) -0.0038(9) -0.0067(9) 0.0040(9)
C17 0.0204(10) 0.0309(12) 0.0238(10) 0.0100(9) -0.0002(8) -0.0002(9)
C18 0.0318(12) 0.0215(11) 0.0263(11) 0.0038(9) -0.0054(9) -0.0012(9)
C19 0.0191(10) 0.0243(11) 0.0321(12) -0.0024(9) 0.0001(9) -0.0030(8)
C20 0.0153(10) 0.0321(12) 0.0383(13) -0.0042(10) 0.0049(9) 0.0011(9)
C21 0.0248(11) 0.0343(13) 0.0295(12) -0.0050(10) -0.0014(9) 0.0056(10)
C22 0.0265(11) 0.0198(10) 0.0264(11) -0.0016(9) 0.0062(9) 0.0016(9)
C23 0.0241(11) 0.0243(11) 0.0249(11) -0.0033(9) -0.0058(8) 0.0060(9)
C24 0.0414(14) 0.0264(12) 0.0366(13) 0.0086(10) 0.0117(11) 0.0096(10)
C25 0.0387(14) 0.0256(12) 0.0327(12) -0.0022(10) -0.0010(10) 0.0016(10)
C26 0.0344(14) 0.0494(16) 0.0289(12) -0.0077(12) -0.0031(10) 0.0181(12)
C27 0.0332(13) 0.0458(15) 0.0288(12) -0.0034(11) 0.0123(10) 0.0120(11)
B1 0.0164(10) 0.0180(11) 0.0240(11) -0.0016(9) 0.0033(9) 0.0014(8)
C28 0.0506(16) 0.0380(15) 0.0314(13) -0.0135(11) -0.0094(12) 0.0191(13)
C29 0.0450(15) 0.0221(11) 0.0386(14) -0.0001(10) 0.0064(11) 0.0072(10)
C30 0.0544(18) 0.0262(13) 0.0424(15) -0.0103(11) -0.0092(13) 0.0024(12)
C31 0.0239(12) 0.0641(19) 0.0387(14) 0.0349(14) 0.0091(10) 0.0119(12)
C32 0.063(2) 0.071(2) 0.0446(16) 0.0369(16) 0.0329(15) 0.0472(18)
C33 0.0275(15) 0.117(3) 0.070(2) 0.066(2) 0.0029(15) -0.0068(17)
C34 0.0260(19) 0.236(8) 0.109(4) 0.132(5) 0.014(2) -0.001(3)
C35 0.101(3) 0.147(4) 0.069(3) 0.075(3) 0.062(3) 0.096(3)
C36 0.065(3) 0.282(10) 0.108(5) 0.137(6) 0.062(3) 0.096(5)

loop_
_atom_type_symbol
_atom_type_description
_atom_type_scat_dispersion_real
_atom_type_scat_dispersion_imag
_atom_type_scat_source
C C 0.0033 0.0016 'International Tables Vol C Tables 4.2.6.8 and 6.1.1.4'
H H 0.0000 0.0000 'International Tables Vol C Tables 4.2.6.8 and 6.1.1.4'
B B 0.0013 0.0007 'International Tables Vol C Tables 4.2.6.8 and 6.1.1.4'
N N 0.0061 0.0033 'International Tables Vol C Tables 4.2.6.8 and 6.1.1.4'
O O 0.0106 0.0060 'International Tables Vol C Tables 4.2.6.8 and 6.1.1.4'
S S 0.1246 0.1234 'International Tables Vol C Tables 4.2.6.8 and 6.1.1.4'
Zn Zn 0.2839 1.4301 'International Tables Vol C Tables 4.2.6.8 and 6.1.1.4'

loop_
_geom_angle_atom_site_label_1
_geom_angle_atom_site_label_2
_geom_angle_atom_site_label_3
_geom_angle
_geom_angle_site_symmetry_1
_geom_angle_site_symmetry_3
_geom_angle_publ_flag
C1B C2B C22 108.9(5) . . ?
C1B C2B S1 108.7(5) . . ?
C22 C2B S1 113.6(4) . . ?
C3A C4A C22 112.7(4) . . ?
C3A C4A S1 108.2(3) . . ?
C22 C4A S1 110.6(3) . . ?
N1 Zn1 N4 94.51(7) . . ?
N1 Zn1 N5 87.60(7) . . ?
N4 Zn1 N5 87.81(7) . . ?
N1 Zn1 S1 131.77(5) . . ?
N4 Zn1 S1 129.49(5) . . ?
N5 Zn1 S1 109.77(5) . . ?
N1 Zn1 O1 87.10(6) . . ?
N4 Zn1 O1 82.35(6) . . ?
N5 Zn1 O1 168.42(6) . . ?
S1 Zn1 O1 81.35(4) . . ?
C2B S1 C4A 21.4(2) . . ?
C2B S1 Zn1 101.8(2) . . ?
C4A S1 Zn1 102.28(15) . . ?
C22 O1 Zn1 116.39(14) . . ?
C8 N1 N6 106.82(17) . . ?
C8 N1 Zn1 137.28(15) . . ?
N6 N1 Zn1 114.32(13) . . ?
C5 N2 N5 110.21(18) . . ?
C5 N2 B1 128.15(19) . . ?
N5 N2 B1 121.35(17) . . ?
C11 N3 N4 110.01(17) . . ?
C11 N3 B1 129.91(18) . . ?
N4 N3 B1 120.07(17) . . ?
C10 N4 N3 106.48(17) . . ?
C10 N4 Zn1 138.83(14) . . ?
N3 N4 Zn1 114.54(13) . . ?
C17 N5 N2 106.25(18) . . ?
C17 N5 Zn1 141.38(15) . . ?
N2 N5 Zn1 111.82(13) . . ?
C13 N6 N1 109.88(18) . . ?
C13 N6 B1 128.82(18) . . ?
N1 N6 B1 121.25(17) . . ?
N2 C5 C15 107.4(2) . . ?
N2 C5 C29 123.1(2) . . ?
C15 C5 C29 129.5(2) . . ?
C9 C6 C7 118.9(2) . . ?
C9 C6 C10 121.79(19) . . ?
C7 C6 C10 119.19(19) . . ?
C18 C7 C6 120.4(2) . . ?
N1 C8 C19 109.43(19) . . ?
N1 C8 C23 123.0(2) . . ?
C19 C8 C23 127.4(2) . . ?
C6 C9 C12 120.2(2) . . ?
N4 C10 C14 109.58(19) . . ?
N4 C10 C6 123.38(19) . . ?
C14 C10 C6 126.9(2) . . ?
N3 C11 C14 107.56(19) . . ?
N3 C11 C27 123.1(2) . . ?
C14 C11 C27 129.2(2) . . ?
C16 C12 C9 120.3(2) . . ?
N6 C13 C19 107.68(19) . . ?
N6 C13 C20 123.3(2) . . ?
C19 C13 C20 129.0(2) . . ?
C11 C14 C10 106.37(19) . . ?
C5 C15 C17 106.1(2) . . ?
C18 C16 C12 119.8(2) . . ?
N5 C17 C15 110.0(2) . . ?
N5 C17 C31 123.2(2) . . ?
C15 C17 C31 126.9(2) . . ?
C16 C18 C7 120.3(2) . . ?
C13 C19 C8 106.18(19) . . ?
C26 C21 C23 120.3(3) . . ?
O1 C22 C24 121.0(2) . . ?
O1 C22 C2B 122.9(3) . . ?
C24 C22 C2B 114.3(3) . . ?
O1 C22 C4A 118.6(3) . . ?
C24 C22 C4A 119.0(2) . . ?
C2B C22 C4A 25.7(2) . . ?
C25 C23 C21 118.7(2) . . ?
C25 C23 C8 120.0(2) . . ?
C21 C23 C8 121.1(2) . . ?
C23 C25 C30 120.5(3) . . ?
C28 C26 C21 120.3(3) . . ?
N2 B1 N6 110.46(18) . . ?
N2 B1 N3 108.04(17) . . ?
N6 B1 N3 109.77(17) . . ?
C26 C28 C30 120.0(2) . . ?
C28 C30 C25 120.2(3) . . ?
C32 C31 C33 119.6(3) . . ?
C32 C31 C17 121.8(3) . . ?
C33 C31 C17 118.6(3) . . ?
C31 C32 C35 119.9(4) . . ?
C31 C33 C34 118.1(5) . . ?
C36 C34 C33 121.4(6) . . ?
C36 C35 C32 121.5(6) . . ?
C35 C36 C34 119.6(4) . . ?

loop_
_geom_bond_atom_site_label_1
_geom_bond_atom_site_label_2
_geom_bond_distance
_geom_bond_site_symmetry_2
_geom_bond_publ_flag
C1B C2B 1.518(9) . ?
C2B C22 1.531(7) . ?
C2B S1 1.815(6) . ?
C3A C4A 1.536(7) . ?
C4A C22 1.545(5) . ?
C4A S1 1.860(5) . ?
Zn1 N1 2.0500(18) . ?
Zn1 N4 2.1006(18) . ?
Zn1 N5 2.1882(18) . ?
Zn1 S1 2.2673(6) . ?
Zn1 O1 2.3309(16) . ?
O1 C22 1.210(3) . ?
N1 C8 1.341(3) . ?
N1 N6 1.371(2) . ?
N2 C5 1.353(3) . ?
N2 N5 1.377(2) . ?
N2 B1 1.537(3) . ?
N3 C11 1.355(3) . ?
N3 N4 1.373(2) . ?
N3 B1 1.545(3) . ?
N4 C10 1.343(3) . ?
N5 C17 1.337(3) . ?
N6 C13 1.357(3) . ?
N6 B1 1.539(3) . ?
C5 C15 1.377(3) . ?
C5 C29 1.493(3) . ?
C6 C9 1.392(3) . ?
C6 C7 1.400(3) . ?
C6 C10 1.469(3) . ?
C7 C18 1.385(3) . ?
C8 C19 1.404(3) . ?
C8 C23 1.471(3) . ?
C9 C12 1.393(3) . ?
C10 C14 1.397(3) . ?
C11 C14 1.373(3) . ?
C11 C27 1.494(3) . ?
C12 C16 1.384(3) . ?
C13 C19 1.373(3) . ?
C13 C20 1.492(3) . ?
C15 C17 1.398(3) . ?
C16 C18 1.384(4) . ?
C17 C31 1.479(3) . ?
C21 C26 1.389(4) . ?
C21 C23 1.397(3) . ?
C22 C24 1.499(3) . ?
C23 C25 1.390(3) . ?
C25 C30 1.392(4) . ?
C26 C28 1.376(4) . ?
C28 C30 1.379(5) . ?
C31 C32 1.376(5) . ?
C31 C33 1.394(5) . ?
C32 C35 1.397(4) . ?
C33 C34 1.418(7) . ?
C34 C36 1.359(11) . ?
C35 C36 1.342(10) . ?
